data_7048392
loop_
_publ_author_name
'Groves, Lara M.'
'Williams, Catrin F.'
'Hayes, Anthony J.'
'Ward, Benjamin D.'
'Isaacs, Marc D.'
'Symonds, Nadine O.'
'Lloyd, David'
'Horton, Peter N.'
'Coles, Simon J.'
'Pope, Simon J. A.'

_publ_section_title
;
 Fluorescent functionalised naphthalimides and their Au(i)-NHC complexes
 for potential use in cellular bioimaging.
;
_journal_issue 5
_journal_name_full 'Dalton transactions (Cambridge, England : 2003)'
_journal_page_first 1599
_journal_page_last 1612
_journal_paper_doi 10.1039/c8dt04069a
_journal_volume 48
_journal_year 2019
_chemical_formula_moiety 'C20 H21 Au Cl N3 O2'
_chemical_formula_sum 'C20 H21 Au Cl N3 O2'
_chemical_formula_weight 567.81
_space_group_crystal_system triclinic
_space_group_IT_number 2
_space_group_name_Hall '-P 1'
_space_group_name_H-M_alt 'P -1'
_symmetry_space_group_name_Hall '-P 1'
_symmetry_space_group_name_H-M 'P -1'
_atom_sites_solution_hydrogens geom
_atom_sites_solution_primary dual
_audit_creation_date 2018-03-19
_audit_creation_method
;
Olex2 1.2-alpha
(compiled 2018.03.09 svn.r3491 for OlexSys, GUI svn.r5480)
;
_audit_update_record
;
2018-03-20 deposited with the CCDC.
2018-11-22 downloaded from the CCDC.
;
_cell_angle_alpha 67.576(2)
_cell_angle_beta 72.828(2)
_cell_angle_gamma 76.121(2)
_cell_formula_units_Z 2
_cell_length_a 9.0951(2)
_cell_length_b 10.0127(2)
_cell_length_c 12.2157(3)
_cell_measurement_reflns_used 31702
_cell_measurement_temperature 100(2)
_cell_measurement_theta_max 31.7040
_cell_measurement_theta_min 1.8590
_cell_volume 972.23(4)
_computing_cell_refinement 'CrysAlisPro 1.171.39.28e (Rigaku OD, 2015)'
_computing_data_collection 'CrysAlisPro 1.171.39.28e (Rigaku OD, 2015)'
_computing_data_reduction 'CrysAlisPro 1.171.39.28e (Rigaku OD, 2015)'
_computing_molecular_graphics 'Olex2 (Dolomanov et al., 2009)'
_computing_publication_material 'Olex2 (Dolomanov et al., 2009)'
_computing_structure_refinement 'ShelXL (Sheldrick, 2015)'
_computing_structure_solution 'ShelXT (Sheldrick, 2015)'
_diffrn_ambient_temperature 100(2)
_diffrn_detector 'hybrid pixel detector'
_diffrn_detector_area_resol_mean 10
_diffrn_detector_dtime 0.000
_diffrn_detector_type 'Rigaku, HyPix 6000'
_diffrn_measured_fraction_theta_full 1.000
_diffrn_measured_fraction_theta_max 1.000
_diffrn_measurement_details
;


List of Runs (angles in degrees, time in seconds):



  # Type    Start    End  Width  t~exp~   \w     \q     \k     \f   Frames

#--------------------------------------------------------------------------

  1  \w    -45.00  81.00   0.50    2.00    --   -8.10  38.00  60.00  252

  2  \w    -45.00  81.00   0.50    2.00    --   -8.10  38.00 -90.00  252

  3  \w    -97.00  26.00   0.50    2.00    --   -8.10 -65.00 -60.00  246

  4  \w    -97.00  26.00   0.50    2.00    --   -8.10 -65.00  60.00  246

  5  \w    -97.00  25.00   0.50    2.00    --   -8.10 -57.00-150.00  244

  6  \w    -42.00  81.00   0.50    2.00    --   -8.10  65.00 -30.00  246

  7  \w    -45.00  81.00   0.50    2.00    --   -8.10  38.00 150.00  252

  8  \w    -84.00  94.00   0.50    2.00    --    5.00   0.00-180.00  356

  9  \w    -41.00  81.00   0.50    2.00    --   -8.10  57.00  90.00  244

 10  \w    -42.00  81.00   0.50    2.00    --   -8.10  65.00 -90.00  246

 11  \w    -97.00  29.00   0.50    2.00    --   -8.10 -38.00 120.00  252

 12  \w    -41.00  81.00   0.50    2.00    --   -8.10  57.00 -60.00  244

 13  \w    -41.00  81.00   0.50    2.00    --   -8.10  57.00-180.00  244

 14  \w    -84.00 -59.00   0.50    2.00    --    5.00   0.00-150.00   50

;
_diffrn_measurement_device 'four-circle diffractometer'
_diffrn_measurement_device_details 'Rigaku, AFC12 \k goniometer'
_diffrn_measurement_device_type
'Rigaku FRE+ equipped with VHF Varimax confocal mirrors and an AFC12 goniometer and HyPix 6000 detector'
_diffrn_measurement_method 'profile data from \w-scans'
_diffrn_measurement_specimen_support 'MiTeGen MicroLoop'
_diffrn_orient_matrix_type 'CrysAlisPro convention (1999,Acta A55,543-557)'
_diffrn_orient_matrix_UB_11 -0.0506954000
_diffrn_orient_matrix_UB_12 -0.0502732000
_diffrn_orient_matrix_UB_13 0.0418373000
_diffrn_orient_matrix_UB_21 0.0118171000
_diffrn_orient_matrix_UB_22 0.0149560000
_diffrn_orient_matrix_UB_23 0.0488064000
_diffrn_orient_matrix_UB_31 -0.0639866000
_diffrn_orient_matrix_UB_32 0.0569767000
_diffrn_orient_matrix_UB_33 -0.0052567000
_diffrn_radiation_collimation 0.2
_diffrn_radiation_monochromator 'Confocal mirrors, VHF Varimax'
_diffrn_radiation_probe x-ray
_diffrn_radiation_type MoK\a
_diffrn_radiation_wavelength 0.71075
_diffrn_reflns_av_R_equivalents 0.0413
_diffrn_reflns_av_unetI/netI 0.0162
_diffrn_reflns_Laue_measured_fraction_full 1.000
_diffrn_reflns_Laue_measured_fraction_max 1.000
_diffrn_reflns_limit_h_max 11
_diffrn_reflns_limit_h_min -11
_diffrn_reflns_limit_k_max 13
_diffrn_reflns_limit_k_min -13
_diffrn_reflns_limit_l_max 15
_diffrn_reflns_limit_l_min -15
_diffrn_reflns_number 50364
_diffrn_reflns_point_group_measured_fraction_full 1.000
_diffrn_reflns_point_group_measured_fraction_max 1.000
_diffrn_reflns_theta_full 25.242
_diffrn_reflns_theta_max 27.483
_diffrn_reflns_theta_min 1.852
_diffrn_source 'Rotating Anode'
_diffrn_source_current 55.0
_diffrn_source_power 2.475
_diffrn_source_target Mo
_diffrn_source_type 'Rigaku FRE+'
_diffrn_source_voltage 45.0
_exptl_absorpt_coefficient_mu 7.723
_exptl_absorpt_correction_T_max 1.00000
_exptl_absorpt_correction_T_min 0.61492
_exptl_absorpt_correction_type multi-scan
_exptl_absorpt_process_details
;


CrysAlisPro 1.171.39.28e (Rigaku Oxford Diffraction, 2015)

Empirical absorption correction using spherical harmonics,

 implemented in SCALE3 ABSPACK scaling algorithm.

;
_exptl_crystal_colour 'light yellow'
_exptl_crystal_colour_modifier light
_exptl_crystal_colour_primary yellow
_exptl_crystal_density_diffrn 1.940
_exptl_crystal_description plate
_exptl_crystal_F_000 548
_exptl_crystal_recrystallization_method 'The material was recrystallised from ether'
_exptl_crystal_size_max 0.08
_exptl_crystal_size_mid 0.06
_exptl_crystal_size_min 0.01
_refine_diff_density_max 0.731
_refine_diff_density_min -0.747
_refine_diff_density_rms 0.083
_refine_ls_extinction_method none
_refine_ls_goodness_of_fit_ref 1.047
_refine_ls_hydrogen_treatment constr
_refine_ls_matrix_type full
_refine_ls_number_parameters 275
_refine_ls_number_reflns 4450
_refine_ls_number_restraints 35
_refine_ls_restrained_S_all 1.045
_refine_ls_R_factor_all 0.0142
_refine_ls_R_factor_gt 0.0133
_refine_ls_shift/su_max 0.003
_refine_ls_shift/su_mean 0.000
_refine_ls_structure_factor_coef Fsqd
_refine_ls_weighting_details 'w=1/[\s^2^(Fo^2^)+(0.0166P)^2^+0.7625P] where P=(Fo^2^+2Fc^2^)/3'
_refine_ls_weighting_scheme calc
_refine_ls_wR_factor_gt 0.0322
_refine_ls_wR_factor_ref 0.0324
_reflns_Friedel_coverage 0.000
_reflns_number_gt 4313
_reflns_number_total 4450
_reflns_threshold_expression 'I > 2\s(I)'
_cod_data_source_file c8dt04069a2.cif
_cod_data_source_block AuClL3
_cod_depositor_comments 'Adding full bibliography for 7048391--7048392.cif.'
_cod_database_code 7048392
_shelx_shelxl_version_number 2014/7
_chemical_oxdiff_formula 'C20 H21 N3 O2 Cl Au'
_chemical_oxdiff_usercomment 'LG220 - recollection previously split crystal'
_shelx_space_group_comment
;
The symmetry employed for this shelxl refinement is uniquely defined
by the following loop, which should always be used as a source of
symmetry information in preference to the above space-group names.
They are only intended as comments.
;
_shelx_estimated_absorpt_t_max 0.927
_shelx_estimated_absorpt_t_min 0.577
_reflns_odcompleteness_completeness 100.00
_reflns_odcompleteness_iscentric 1
_reflns_odcompleteness_theta 27.42
_olex2_refinement_description
;
1. Fixed Uiso
 At 1.2 times of:
  All C(H) groups, All C(H,H) groups
 At 1.5 times of:
  All C(H,H,H) groups
2. Restrained distances
 C19B-C20B \\sim C20-C19
 with sigma of 0.02
 C19B-N3 \\sim N3-C19
 with sigma of 0.02
 C18B-C20B \\sim C20-C18
 with sigma of 0.02
 C18B-N3 \\sim N3-C18
 with sigma of 0.02
 C19B-C18B \\sim C18-C19
 with sigma of 0.02
3. Rigid body (RIGU) restrains
 N3, C18, C19, C20, C19B, C20B, C18B
 with sigma for 1-2 distances of 0.004 and sigma for 1-3 distances of 0.004
4. Others
 Sof(C19B)=Sof(H19C)=Sof(H19D)=Sof(C20B)=Sof(H20D)=Sof(H20E)=Sof(H20F)=
 Sof(C18B)=Sof(H18C)=Sof(H18D)=1-FVAR(1)
 Sof(C18)=Sof(H18A)=Sof(H18B)=Sof(C19)=Sof(H19A)=Sof(H19B)=Sof(C20)=Sof(H20A)=
 Sof(H20B)=Sof(H20C)=FVAR(1)
5.a Secondary CH2 refined with riding coordinates:
 C2(H2A,H2B), C3(H3A,H3B), C16(H16A,H16B), C18(H18A,H18B), C19(H19A,H19B),
 C19B(H19C,H19D), C18B(H18C,H18D)
5.b Aromatic/amide H refined with riding coordinates:
 C5(H5), C6(H6), C11(H11), C12(H12), C13(H13)
5.c Idealised Me refined as rotating group:
 C17(H17A,H17B,H17C), C20(H20A,H20B,H20C), C20B(H20D,H20E,H20F)
;
_olex2_diffrn_ambient_temperature_device 'Oxford Cryosystems'
_olex2_exptl_crystal_mounting_method 'The crystal was mounted on a MITIGEN holder in perfluoroether oil'
_olex2_submission_original_sample_id LG220
_olex2_submission_special_instructions 'No special instructions were received'
_oxdiff_exptl_absorpt_empirical_details
;


Empirical correction (ABSPACK) includes:

- Absorption correction using spherical harmonics

- Frame scaling

;
_oxdiff_exptl_absorpt_empirical_full_max 2.197
_oxdiff_exptl_absorpt_empirical_full_min 0.530

loop_
_space_group_symop_operation_xyz
'x, y, z'
'-x, -y, -z'

loop_
_atom_site_label
_atom_site_type_symbol
_atom_site_fract_x
_atom_site_fract_y
_atom_site_fract_z
_atom_site_U_iso_or_equiv
_atom_site_adp_type
_atom_site_occupancy
_atom_site_site_symmetry_order
_atom_site_calc_flag
_atom_site_refinement_flags_posn
_atom_site_refinement_flags_adp
_atom_site_refinement_flags_occupancy
_atom_site_disorder_assembly
_atom_site_disorder_group
Au1 Au 0.19101(2) 0.47344(2) 0.48438(2) 0.01246(3) Uani 1 1 d . . . . .
Cl1 Cl 0.24144(6) 0.40958(5) 0.31405(4) 0.01749(10) Uani 1 1 d . . . . .
O1 O 0.63586(18) 1.10753(17) 0.24440(15) 0.0235(3) Uani 1 1 d . . . . .
O2 O 0.20511(19) 1.25811(17) 0.08819(14) 0.0236(3) Uani 1 1 d . . . . .
N1 N 0.2136(2) 0.63159(18) 0.64094(15) 0.0146(3) Uani 1 1 d . . . . .
N2 N 0.1217(2) 0.42737(18) 0.74734(15) 0.0158(3) Uani 1 1 d . . . . .
N3 N 0.4234(2) 1.17904(18) 0.16263(16) 0.0168(3) Uani 1 1 d D U . . .
C1 C 0.1687(2) 0.5146(2) 0.63544(18) 0.0135(4) Uani 1 1 d . . . . .
C2 C 0.2263(3) 0.6033(2) 0.76624(18) 0.0201(4) Uani 1 1 d . . . . .
H2A H 0.1937 0.6931 0.7884 0.024 Uiso 1 1 calc R . . . .
H2B H 0.3332 0.5607 0.7773 0.024 Uiso 1 1 calc R . . . .
C3 C 0.1127(3) 0.4940(2) 0.83812(19) 0.0196(4) Uani 1 1 d . . . . .
H3A H 0.1466 0.4211 0.9111 0.024 Uiso 1 1 calc R . . . .
H3B H 0.0064 0.5430 0.8628 0.024 Uiso 1 1 calc R . . . .
C4 C 0.2852(2) 0.7431(2) 0.54080(18) 0.0140(4) Uani 1 1 d . . . . .
C5 C 0.4333(2) 0.7611(2) 0.53358(19) 0.0180(4) Uani 1 1 d . . . . .
H5 H 0.4875 0.6966 0.5940 0.022 Uiso 1 1 calc R . . . .
C6 C 0.5050(2) 0.8734(2) 0.4382(2) 0.0188(4) Uani 1 1 d . . . . .
H6 H 0.6075 0.8843 0.4343 0.023 Uiso 1 1 calc R . . . .
C7 C 0.4289(2) 0.9683(2) 0.35012(18) 0.0143(4) Uani 1 1 d . . . . .
C8 C 0.5056(2) 1.0878(2) 0.25100(19) 0.0173(4) Uani 1 1 d . . . . .
C9 C 0.2714(3) 1.1707(2) 0.16602(18) 0.0168(4) Uani 1 1 d . . . . .
C10 C 0.1951(2) 1.0528(2) 0.26775(18) 0.0143(4) Uani 1 1 d . . . . .
C11 C 0.0442(2) 1.0415(2) 0.27551(19) 0.0179(4) Uani 1 1 d . . . . .
H11 H -0.0080 1.1066 0.2141 0.021 Uiso 1 1 calc R . . . .
C12 C -0.0325(2) 0.9342(2) 0.3737(2) 0.0188(4) Uani 1 1 d . . . . .
H12 H -0.1379 0.9296 0.3800 0.023 Uiso 1 1 calc R . . . .
C13 C 0.0427(2) 0.8356(2) 0.46102(19) 0.0153(4) Uani 1 1 d . . . . .
H13 H -0.0109 0.7634 0.5270 0.018 Uiso 1 1 calc R . . . .
C14 C 0.2003(2) 0.8409(2) 0.45345(17) 0.0125(4) Uani 1 1 d . . . . .
C15 C 0.2754(2) 0.9538(2) 0.35661(17) 0.0122(4) Uani 1 1 d . . . . .
C16 C 0.0473(3) 0.2989(2) 0.7817(2) 0.0214(4) Uani 1 1 d . . . . .
H16A H 0.0434 0.2837 0.7072 0.026 Uiso 1 1 calc R . . . .
H16B H -0.0609 0.3161 0.8276 0.026 Uiso 1 1 calc R . . . .
C17 C 0.1328(3) 0.1629(2) 0.8585(2) 0.0301(5) Uani 1 1 d . . . . .
H17A H 0.2403 0.1460 0.8137 0.045 Uiso 1 1 calc GR . . . .
H17B H 0.0809 0.0789 0.8775 0.045 Uiso 1 1 calc GR . . . .
H17C H 0.1324 0.1756 0.9343 0.045 Uiso 1 1 calc GR . . . .
C18 C 0.5006(7) 1.3030(4) 0.0697(3) 0.0199(13) Uani 0.868(7) 1 d D U P A 1
H18A H 0.5536 1.3411 0.1093 0.024 Uiso 0.868(7) 1 calc R . P A 1
H18B H 0.4202 1.3822 0.0364 0.024 Uiso 0.868(7) 1 calc R . P A 1
C19 C 0.6187(4) 1.2633(3) -0.0346(3) 0.0338(9) Uani 0.868(7) 1 d D U P A 1
H19A H 0.6732 1.3483 -0.0873 0.041 Uiso 0.868(7) 1 calc R . P A 1
H19B H 0.6972 1.1822 -0.0008 0.041 Uiso 0.868(7) 1 calc R . P A 1
C20 C 0.5508(5) 1.2183(4) -0.1124(3) 0.0462(11) Uani 0.868(7) 1 d D U P A 1
H20A H 0.6338 1.1979 -0.1788 0.069 Uiso 0.868(7) 1 calc GR . P A 1
H20B H 0.4724 1.2974 -0.1462 0.069 Uiso 0.868(7) 1 calc GR . P A 1
H20C H 0.5023 1.1303 -0.0624 0.069 Uiso 0.868(7) 1 calc GR . P A 1
C19B C 0.535(2) 1.2799(17) -0.0628(12) 0.024(4) Uani 0.132(7) 1 d D U P A 2
H19C H 0.4481 1.2648 -0.0879 0.029 Uiso 0.132(7) 1 calc R . P A 2
H19D H 0.5768 1.3679 -0.1253 0.029 Uiso 0.132(7) 1 calc R . P A 2
C20B C 0.660(2) 1.1518(18) -0.0610(16) 0.028(5) Uani 0.132(7) 1 d D U P A 2
H20D H 0.7110 1.1555 -0.1447 0.042 Uiso 0.132(7) 1 calc GR . P A 2
H20E H 0.6138 1.0614 -0.0172 0.042 Uiso 0.132(7) 1 calc GR . P A 2
H20F H 0.7364 1.1544 -0.0201 0.042 Uiso 0.132(7) 1 calc GR . P A 2
C18B C 0.471(4) 1.309(2) 0.0580(17) 0.015(6) Uani 0.132(7) 1 d D U P A 2
H18C H 0.5511 1.3459 0.0744 0.018 Uiso 0.132(7) 1 calc R . P A 2
H18D H 0.3798 1.3869 0.0502 0.018 Uiso 0.132(7) 1 calc R . P A 2

loop_
_atom_site_aniso_label
_atom_site_aniso_U_11
_atom_site_aniso_U_22
_atom_site_aniso_U_33
_atom_site_aniso_U_23
_atom_site_aniso_U_13
_atom_site_aniso_U_12
Au1 0.01327(4) 0.01233(4) 0.01285(4) -0.00425(3) -0.00327(3) -0.00332(3)
Cl1 0.0180(2) 0.0207(2) 0.0162(2) -0.00892(19) -0.00336(18) -0.00317(19)
O1 0.0188(8) 0.0242(8) 0.0278(8) -0.0075(7) -0.0012(6) -0.0107(6)
O2 0.0319(9) 0.0180(7) 0.0177(7) -0.0004(6) -0.0091(7) -0.0031(7)
N1 0.0203(9) 0.0122(8) 0.0121(8) -0.0027(6) -0.0060(7) -0.0032(7)
N2 0.0186(8) 0.0130(8) 0.0148(8) -0.0026(7) -0.0041(7) -0.0038(7)
N3 0.0215(9) 0.0119(8) 0.0152(8) -0.0040(7) 0.0008(7) -0.0063(7)
C1 0.0116(9) 0.0126(9) 0.0160(9) -0.0041(7) -0.0042(7) -0.0008(7)
C2 0.0346(12) 0.0143(9) 0.0138(9) -0.0033(8) -0.0102(9) -0.0045(9)
C3 0.0286(11) 0.0153(9) 0.0131(9) -0.0035(8) -0.0044(8) -0.0023(8)
C4 0.0171(9) 0.0113(9) 0.0148(9) -0.0052(7) -0.0033(7) -0.0032(7)
C5 0.0169(10) 0.0183(10) 0.0194(10) -0.0045(8) -0.0091(8) -0.0003(8)
C6 0.0130(9) 0.0222(10) 0.0237(11) -0.0093(9) -0.0049(8) -0.0034(8)
C7 0.0137(9) 0.0135(9) 0.0169(9) -0.0066(8) -0.0022(7) -0.0030(7)
C8 0.0186(10) 0.0151(9) 0.0193(10) -0.0086(8) -0.0004(8) -0.0047(8)
C9 0.0241(11) 0.0130(9) 0.0139(9) -0.0065(8) -0.0028(8) -0.0026(8)
C10 0.0177(10) 0.0119(9) 0.0140(9) -0.0050(7) -0.0036(7) -0.0026(7)
C11 0.0196(10) 0.0175(10) 0.0185(10) -0.0054(8) -0.0103(8) 0.0000(8)
C12 0.0150(10) 0.0201(10) 0.0248(11) -0.0081(9) -0.0080(8) -0.0037(8)
C13 0.0151(9) 0.0154(9) 0.0178(9) -0.0068(8) -0.0026(8) -0.0056(8)
C14 0.0148(9) 0.0117(9) 0.0135(9) -0.0062(7) -0.0039(7) -0.0024(7)
C15 0.0132(9) 0.0114(9) 0.0142(9) -0.0069(7) -0.0024(7) -0.0022(7)
C16 0.0263(11) 0.0170(10) 0.0194(10) -0.0006(8) -0.0039(9) -0.0111(9)
C17 0.0484(16) 0.0147(10) 0.0294(12) -0.0030(9) -0.0163(11) -0.0064(10)
C18 0.025(3) 0.0123(13) 0.0190(15) -0.0018(11) -0.0005(16) -0.0079(12)
C19 0.0368(19) 0.0229(14) 0.0247(15) -0.0020(12) 0.0106(13) -0.0056(13)
C20 0.072(3) 0.0318(17) 0.0269(16) -0.0163(14) 0.0068(16) -0.0049(17)
C19B 0.035(9) 0.022(8) 0.013(6) -0.006(5) 0.002(5) -0.011(7)
C20B 0.032(9) 0.025(8) 0.021(8) -0.009(6) 0.010(6) -0.012(6)
C18B 0.018(13) 0.020(7) 0.010(6) -0.006(5) -0.004(6) -0.010(6)

loop_
_atom_type_symbol
_atom_type_description
_atom_type_scat_dispersion_real
_atom_type_scat_dispersion_imag
_atom_type_scat_source
C C 0.0033 0.0016 'International Tables Vol C Tables 4.2.6.8 and 6.1.1.4'
H H 0.0000 0.0000 'International Tables Vol C Tables 4.2.6.8 and 6.1.1.4'
Au Au -2.0133 8.8022 'International Tables Vol C Tables 4.2.6.8 and 6.1.1.4'
Cl Cl 0.1484 0.1585 'International Tables Vol C Tables 4.2.6.8 and 6.1.1.4'
N N 0.0061 0.0033 'International Tables Vol C Tables 4.2.6.8 and 6.1.1.4'
O O 0.0106 0.0060 'International Tables Vol C Tables 4.2.6.8 and 6.1.1.4'

loop_
_geom_angle_atom_site_label_1
_geom_angle_atom_site_label_2
_geom_angle_atom_site_label_3
_geom_angle
_geom_angle_site_symmetry_3
Cl1 Au1 Au1 93.510(13) 2_566
C1 Au1 Au1 91.94(6) 2_566
C1 Au1 Cl1 173.76(6) .
C1 N1 C2 109.93(16) .
C1 N1 C4 126.02(17) .
C4 N1 C2 121.29(16) .
C1 N2 C3 111.84(16) .
C1 N2 C16 125.76(18) .
C16 N2 C3 120.53(17) .
C8 N3 C18 115.3(3) .
C8 N3 C18B 127.9(17) .
C9 N3 C8 124.58(17) .
C9 N3 C18 119.6(3) .
C9 N3 C18B 107.2(17) .
N1 C1 Au1 125.36(14) .
N2 C1 Au1 125.93(15) .
N2 C1 N1 108.44(17) .
N1 C2 H2A 111.7 .
N1 C2 H2B 111.7 .
N1 C2 C3 100.34(16) .
H2A C2 H2B 109.5 .
C3 C2 H2A 111.7 .
C3 C2 H2B 111.7 .
N2 C3 C2 100.69(16) .
N2 C3 H3A 111.6 .
N2 C3 H3B 111.6 .
C2 C3 H3A 111.6 .
C2 C3 H3B 111.6 .
H3A C3 H3B 109.4 .
N1 C4 C14 119.88(17) .
C5 C4 N1 119.27(18) .
C5 C4 C14 120.72(18) .
C4 C5 H5 119.7 .
C4 C5 C6 120.58(19) .
C6 C5 H5 119.7 .
C5 C6 H6 119.6 .
C7 C6 C5 120.75(19) .
C7 C6 H6 119.6 .
C6 C7 C8 119.96(18) .
C6 C7 C15 119.81(18) .
C15 C7 C8 120.20(18) .
O1 C8 N3 120.37(19) .
O1 C8 C7 122.4(2) .
N3 C8 C7 117.27(18) .
O2 C9 N3 120.77(19) .
O2 C9 C10 122.0(2) .
N3 C9 C10 117.21(18) .
C11 C10 C9 119.19(18) .
C11 C10 C15 120.37(18) .
C15 C10 C9 120.44(18) .
C10 C11 H11 119.9 .
C10 C11 C12 120.18(19) .
C12 C11 H11 119.9 .
C11 C12 H12 119.6 .
C13 C12 C11 120.81(19) .
C13 C12 H12 119.6 .
C12 C13 H13 119.8 .
C12 C13 C14 120.46(18) .
C14 C13 H13 119.8 .
C13 C14 C4 123.58(18) .
C15 C14 C4 117.87(17) .
C15 C14 C13 118.48(18) .
C7 C15 C14 120.23(18) .
C10 C15 C7 120.17(18) .
C10 C15 C14 119.59(17) .
N2 C16 H16A 109.2 .
N2 C16 H16B 109.2 .
N2 C16 C17 112.15(19) .
H16A C16 H16B 107.9 .
C17 C16 H16A 109.2 .
C17 C16 H16B 109.2 .
C16 C17 H17A 109.5 .
C16 C17 H17B 109.5 .
C16 C17 H17C 109.5 .
H17A C17 H17B 109.5 .
H17A C17 H17C 109.5 .
H17B C17 H17C 109.5 .
N3 C18 H18A 108.8 .
N3 C18 H18B 108.8 .
N3 C18 C19 113.7(3) .
H18A C18 H18B 107.7 .
C19 C18 H18A 108.8 .
C19 C18 H18B 108.8 .
C18 C19 H19A 108.6 .
C18 C19 H19B 108.6 .
H19A C19 H19B 107.6 .
C20 C19 C18 114.8(4) .
C20 C19 H19A 108.6 .
C20 C19 H19B 108.6 .
C19 C20 H20A 109.5 .
C19 C20 H20B 109.5 .
C19 C20 H20C 109.5 .
H20A C20 H20B 109.5 .
H20A C20 H20C 109.5 .
H20B C20 H20C 109.5 .
H19C C19B H19D 107.5 .
C20B C19B H19C 108.4 .
C20B C19B H19D 108.4 .
C20B C19B C18B 115.4(15) .
C18B C19B H19C 108.4 .
C18B C19B H19D 108.4 .
C19B C20B H20D 109.5 .
C19B C20B H20E 109.5 .
C19B C20B H20F 109.5 .
H20D C20B H20E 109.5 .
H20D C20B H20F 109.5 .
H20E C20B H20F 109.5 .
N3 C18B C19B 113.6(14) .
N3 C18B H18C 108.8 .
N3 C18B H18D 108.8 .
C19B C18B H18C 108.8 .
C19B C18B H18D 108.8 .
H18C C18B H18D 107.7 .

loop_
_geom_bond_atom_site_label_1
_geom_bond_atom_site_label_2
_geom_bond_distance
_geom_bond_site_symmetry_2
Au1 Au1 3.31459(15) 2_566
Au1 Cl1 2.2933(5) .
Au1 C1 1.984(2) .
O1 C8 1.222(3) .
O2 C9 1.218(3) .
N1 C1 1.359(2) .
N1 C2 1.481(2) .
N1 C4 1.416(3) .
N2 C1 1.318(3) .
N2 C3 1.472(3) .
N2 C16 1.458(3) .
N3 C8 1.398(3) .
N3 C9 1.392(3) .
N3 C18 1.481(4) .
N3 C18B 1.481(17) .
C2 H2A 0.9900 .
C2 H2B 0.9900 .
C2 C3 1.519(3) .
C3 H3A 0.9900 .
C3 H3B 0.9900 .
C4 C5 1.374(3) .
C4 C14 1.422(3) .
C5 H5 0.9500 .
C5 C6 1.396(3) .
C6 H6 0.9500 .
C6 C7 1.373(3) .
C7 C8 1.477(3) .
C7 C15 1.413(3) .
C9 C10 1.478(3) .
C10 C11 1.377(3) .
C10 C15 1.412(3) .
C11 H11 0.9500 .
C11 C12 1.401(3) .
C12 H12 0.9500 .
C12 C13 1.372(3) .
C13 H13 0.9500 .
C13 C14 1.421(3) .
C14 C15 1.421(3) .
C16 H16A 0.9900 .
C16 H16B 0.9900 .
C16 C17 1.513(3) .
C17 H17A 0.9800 .
C17 H17B 0.9800 .
C17 H17C 0.9800 .
C18 H18A 0.9900 .
C18 H18B 0.9900 .
C18 C19 1.520(4) .
C19 H19A 0.9900 .
C19 H19B 0.9900 .
C19 C20 1.514(5) .
C20 H20A 0.9800 .
C20 H20B 0.9800 .
C20 H20C 0.9800 .
C19B H19C 0.9900 .
C19B H19D 0.9900 .
C19B C20B 1.492(16) .
C19B C18B 1.531(16) .
C20B H20D 0.9800 .
C20B H20E 0.9800 .
C20B H20F 0.9800 .
C18B H18C 0.9900 .
C18B H18D 0.9900 .

loop_
_geom_torsion_atom_site_label_1
_geom_torsion_atom_site_label_2
_geom_torsion_atom_site_label_3
_geom_torsion_atom_site_label_4
_geom_torsion
O2 C9 C10 C11 -0.3(3)
O2 C9 C10 C15 -179.74(18)
N1 C2 C3 N2 27.69(19)
N1 C4 C5 C6 -177.72(19)
N1 C4 C14 C13 1.1(3)
N1 C4 C14 C15 178.09(17)
N3 C9 C10 C11 179.26(18)
N3 C9 C10 C15 -0.1(3)
N3 C18 C19 C20 64.7(5)
C1 N1 C2 C3 -25.9(2)
C1 N1 C4 C5 -116.8(2)
C1 N1 C4 C14 67.3(3)
C1 N2 C3 C2 -23.6(2)
C1 N2 C16 C17 124.6(2)
C2 N1 C1 Au1 -161.98(15)
C2 N1 C1 N2 12.3(2)
C2 N1 C4 C5 42.4(3)
C2 N1 C4 C14 -133.50(19)
C3 N2 C1 Au1 -177.81(14)
C3 N2 C1 N1 7.9(2)
C3 N2 C16 C17 -72.3(3)
C4 N1 C1 Au1 -0.8(3)
C4 N1 C1 N2 173.54(18)
C4 N1 C2 C3 171.83(17)
C4 C5 C6 C7 0.2(3)
C4 C14 C15 C7 -1.1(3)
C4 C14 C15 C10 179.78(17)
C5 C4 C14 C13 -174.75(19)
C5 C4 C14 C15 2.2(3)
C5 C6 C7 C8 179.04(19)
C5 C6 C7 C15 0.9(3)
C6 C7 C8 O1 -0.8(3)
C6 C7 C8 N3 178.73(18)
C6 C7 C15 C10 178.67(18)
C6 C7 C15 C14 -0.4(3)
C8 N3 C9 O2 176.87(18)
C8 N3 C9 C10 -2.7(3)
C8 N3 C18 C19 83.8(5)
C8 N3 C18B C19B 101(3)
C8 C7 C15 C10 0.5(3)
C8 C7 C15 C14 -178.58(17)
C9 N3 C8 O1 -176.10(19)
C9 N3 C8 C7 4.3(3)
C9 N3 C18 C19 -103.9(4)
C9 N3 C18B C19B -86(3)
C9 C10 C11 C12 -177.47(19)
C9 C10 C15 C7 1.1(3)
C9 C10 C15 C14 -179.76(17)
C10 C11 C12 C13 -2.5(3)
C11 C10 C15 C7 -178.27(18)
C11 C10 C15 C14 0.9(3)
C11 C12 C13 C14 0.1(3)
C12 C13 C14 C4 179.56(18)
C12 C13 C14 C15 2.6(3)
C13 C14 C15 C7 176.05(17)
C13 C14 C15 C10 -3.1(3)
C14 C4 C5 C6 -1.9(3)
C15 C7 C8 O1 177.31(19)
C15 C7 C8 N3 -3.1(3)
C15 C10 C11 C12 1.9(3)
C16 N2 C1 Au1 -13.4(3)
C16 N2 C1 N1 172.31(19)
C16 N2 C3 C2 171.08(18)
C18 N3 C8 O1 -4.3(3)
C18 N3 C8 C7 176.2(2)
C18 N3 C9 O2 5.4(3)
C18 N3 C9 C10 -174.2(2)
C20B C19B C18B N3 -51(3)
C18B N3 C8 O1 -3.3(9)
C18B N3 C8 C7 177.1(9)
C18B N3 C9 O2 2.8(8)
C18B N3 C9 C10 -176.8(8)
